data_7116289
loop_
_publ_author_name
'Del Grosso, Alessandro'
'Ayuso Carrillo, Josue'
'Ingleson, Michael J.'

_publ_section_title
;
 Regioselective electrophilic borylation of haloarenes.
;
_journal_issue 14
_journal_name_full 'Chemical communications (Cambridge, England)'
_journal_page_first 2878
_journal_paper_doi 10.1039/c4cc10153g
_journal_volume 51
_journal_year 2015
_chemical_formula_moiety 'C12 H15 B Br F O2'
_chemical_formula_sum 'C12 H15 B Br F O2'
_chemical_formula_weight 300.96
_chemical_name_systematic
;
 2-(4-bromo-2-fluorophenyl)-4,4,5,5-tetramethyl-1,3,2-dioxaborolane
;
_space_group_crystal_system monoclinic
_space_group_IT_number 14
_space_group_name_Hall '-P 2ybc'
_space_group_name_H-M_alt 'P 1 21/c 1'
_symmetry_space_group_name_Hall '-P 2ybc'
_symmetry_space_group_name_H-M 'P 1 21/c 1'
_atom_sites_solution_hydrogens geom
_atom_sites_solution_primary direct
_audit_creation_date 2014-12-10
_audit_creation_method
;
  Olex2 1.2
  (compiled Apr 23 2013 17:59:47, GUI svn.r4466)
;
_audit_update_record
;
2014-12-10 deposited with the CCDC.
2015-01-02 downloaded from the CCDC.
;
_cell_angle_alpha 90
_cell_angle_beta 92.002(5)
_cell_angle_gamma 90
_cell_formula_units_Z 4
_cell_length_a 13.8821(8)
_cell_length_b 7.6711(4)
_cell_length_c 12.4528(6)
_cell_measurement_reflns_used 1769
_cell_measurement_temperature 150
_cell_measurement_theta_max 26.9800
_cell_measurement_theta_min 4.2030
_cell_volume 1325.30(12)
_computing_cell_refinement
;
CrysAlisPro, Agilent Technologies,
Version 1.171.37.33 (release 27-03-2014 CrysAlis171 .NET)
(compiled Mar 27 2014,17:12:48)
;
_computing_data_collection
;
CrysAlisPro, Agilent Technologies,
Version 1.171.37.33 (release 27-03-2014 CrysAlis171 .NET)
(compiled Mar 27 2014,17:12:48)
;
_computing_data_reduction
;
CrysAlisPro, Agilent Technologies,
Version 1.171.37.33 (release 27-03-2014 CrysAlis171 .NET)
(compiled Mar 27 2014,17:12:48)
;
_computing_molecular_graphics
;
O. V. Dolomanov, L. J. Bourhis, R. J. Gildea, J. A. K. Howard and H. Puschmann,
OLEX2: a complete structure solution, refinement and analysis program.
J. Appl. Cryst. (2009). 42, 339-341.
;
_computing_publication_material
;
O. V. Dolomanov, L. J. Bourhis, R. J. Gildea, J. A. K. Howard and H. Puschmann,
OLEX2: a complete structure solution, refinement and analysis program.
J. Appl. Cryst. (2009). 42, 339-341.
;
_computing_structure_refinement
;
SHELXL, G.M. Sheldrick, Acta Cryst.
(2008). A64, 112-122
;
_computing_structure_solution
;
SHELXS, G.M. Sheldrick, Acta Cryst.
(2008). A64, 112-122
;
_diffrn_ambient_environment N~2~
_diffrn_ambient_temperature 150.0
_diffrn_detector 'CCD plate'
_diffrn_detector_area_resol_mean 8.0714
_diffrn_detector_type Eos
_diffrn_measured_fraction_theta_full 0.9956
_diffrn_measured_fraction_theta_max 0.8698
_diffrn_measurement_details
;
  1 omega    4.00   80.00   1.0000    1.1050
omega____ theta____ kappa____ phi______ frames
    -       19.4509   57.0000  -60.0000 76

  2 omega   53.00   80.00   1.0000    1.1050
omega____ theta____ kappa____ phi______ frames
    -       19.4509  178.0000   90.0000 27

  3 omega  -20.00   86.00   1.0000    1.1050
omega____ theta____ kappa____ phi______ frames
    -       19.4509   19.0000  -90.0000 106

  4 omega  -95.00  -69.00   1.0000    1.1050
omega____ theta____ kappa____ phi______ frames
    -      -18.3571  178.0000  120.0000 26
;
_diffrn_measurement_device 'four-circle diffractometer'
_diffrn_measurement_device_type 'SuperNova, Single source at offset, Eos'
_diffrn_measurement_method '\w scans'
_diffrn_orient_matrix_UB_11 0.0225609000
_diffrn_orient_matrix_UB_12 -0.0472052000
_diffrn_orient_matrix_UB_13 0.0429344000
_diffrn_orient_matrix_UB_21 0.0456486000
_diffrn_orient_matrix_UB_22 0.0158832000
_diffrn_orient_matrix_UB_23 -0.0218961000
_diffrn_orient_matrix_UB_31 0.0043379000
_diffrn_orient_matrix_UB_32 0.0779031000
_diffrn_orient_matrix_UB_33 0.0304675000
_diffrn_radiation_monochromator mirror
_diffrn_radiation_probe x-ray
_diffrn_radiation_type 'Mo K\a'
_diffrn_radiation_wavelength 0.71073
_diffrn_reflns_av_R_equivalents 0.0432
_diffrn_reflns_av_unetI/netI 0.0791
_diffrn_reflns_Laue_measured_fraction_full 0.998
_diffrn_reflns_Laue_measured_fraction_max 0.868
_diffrn_reflns_limit_h_max 18
_diffrn_reflns_limit_h_min -16
_diffrn_reflns_limit_k_max 10
_diffrn_reflns_limit_k_min -10
_diffrn_reflns_limit_l_max 16
_diffrn_reflns_limit_l_min -16
_diffrn_reflns_number 5945
_diffrn_reflns_point_group_measured_fraction_full 0.998
_diffrn_reflns_point_group_measured_fraction_max 0.868
_diffrn_reflns_theta_full 25.242
_diffrn_reflns_theta_max 28.865
_diffrn_reflns_theta_min 3.424
_diffrn_source 'SuperNova (Mo) X-ray Source'
_exptl_absorpt_coefficient_mu 3.100
_exptl_absorpt_correction_T_max 1.00000
_exptl_absorpt_correction_T_min 0.56386
_exptl_absorpt_correction_type multi-scan
_exptl_absorpt_process_details
;
CrysAlisPro, Agilent Technologies,
Version 1.171.37.33 (release 27-03-2014 CrysAlis171 .NET)
(compiled Mar 27 2014,17:12:48)
Empirical absorption correction using spherical harmonics,
 implemented in SCALE3 ABSPACK scaling algorithm.
;
_exptl_crystal_colour colourless
_exptl_crystal_density_diffrn 1.508
_exptl_crystal_description irregular
_exptl_crystal_F_000 608
_exptl_crystal_size_max 0.6
_exptl_crystal_size_mid 0.4
_exptl_crystal_size_min 0.2
_refine_diff_density_max 0.767
_refine_diff_density_min -0.774
_refine_diff_density_rms 0.108
_refine_ls_extinction_method none
_refine_ls_goodness_of_fit_ref 1.028
_refine_ls_hydrogen_treatment constr
_refine_ls_matrix_type full
_refine_ls_number_parameters 158
_refine_ls_number_reflns 3024
_refine_ls_number_restraints 0
_refine_ls_restrained_S_all 1.028
_refine_ls_R_factor_all 0.0747
_refine_ls_R_factor_gt 0.0523
_refine_ls_shift/su_max 0.001
_refine_ls_shift/su_mean 0.000
_refine_ls_structure_factor_coef Fsqd
_refine_ls_weighting_details 'w=1/[\s^2^(Fo^2^)+(0.0395P)^2^] where P=(Fo^2^+2Fc^2^)/3'
_refine_ls_weighting_scheme calc
_refine_ls_wR_factor_gt 0.0995
_refine_ls_wR_factor_ref 0.1105
_reflns_Friedel_coverage 0.000
_reflns_number_gt 2315
_reflns_number_total 3024
_reflns_threshold_expression 'I > 2\s(I)'
_cod_data_source_file c4cc10153g2.cif
_cod_data_source_block amji235a
_cod_depositor_comments 'Adding full bibliography for 7116287--7116290.cif.'
_cod_database_code 7116289
_chemical_oxdiff_formula C12H15B1Br1F1O2
_reflns_odcompleteness_completeness 99.56
_reflns_odcompleteness_iscentric 1
_reflns_odcompleteness_theta 26.32
_olex2_refinement_description
;
1. Others
 Fixed Uiso: H6(0.023) H9A(0.048) H9B(0.048) H9C(0.048) H5(0.029) H3(0.025)
 H12A(0.047) H12B(0.047) H12C(0.047) H8A(0.045) H8B(0.045) H8C(0.045)
 H11A(0.053) H11B(0.053) H11C(0.053)
 Fixed X: H6(0.917) H9A(0.5026) H9B(0.5289) H9C(0.5999) H5(1.0181) H3(0.8078)
 H12A(0.6935) H12B(0.6571) H12C(0.7701) H8A(0.5734) H8B(0.5238) H8C(0.4831)
 H11A(0.8042) H11B(0.695) H11C(0.74)
 Fixed Y: H6(0.0953) H9A(0.0094) H9B(-0.1229) H9C(0.0353) H5(0.2963)
 H3(0.4033) H12A(-0.164) H12B(-0.3598) H12C(-0.318) H8A(-0.356) H8B(-0.3855)
 H8C(-0.2393) H11A(-0.4371) H11B(-0.503) H11C(-0.3845)
 Fixed Z: H6(0.4413) H9A(0.3578) H9B(0.2639) H9C(0.2943) H5(0.5285) H3(0.7369)
 H12A(0.2042) H12B(0.2208) H12C(0.2227) H8A(0.5127) H8B(0.3961) H8C(0.4742)
 H11A(0.4009) H11B(0.4053) H11C(0.5001)
;
_shelx_space_group_comment
;
The symmetry employed for this shelxl refinement is uniquely defined
by the following loop, which should always be used as a source of
symmetry information in preference to the above space-group names.
They are only intended as comments.
;
_shelxl_version_number 2014-3

loop_
_space_group_symop_operation_xyz
'x, y, z'
'-x, y+1/2, -z+1/2'
'-x, -y, -z'
'x, -y-1/2, z-1/2'

loop_
_atom_site_label
_atom_site_type_symbol
_atom_site_fract_x
_atom_site_fract_y
_atom_site_fract_z
_atom_site_U_iso_or_equiv
_atom_site_adp_type
_atom_site_occupancy
_atom_site_site_symmetry_order
_atom_site_calc_flag
_atom_site_refinement_flags_posn
_atom_site_refinement_flags_adp
Br1 Br 1.00175(3) 0.52837(6) 0.71506(3) 0.03180(16) Uani 1 1 d . .
F1 F 0.68124(13) 0.2002(3) 0.65960(16) 0.0306(5) Uani 1 1 d . .
O1 O 0.64373(16) -0.0507(3) 0.49192(18) 0.0206(6) Uani 1 1 d . .
O2 O 0.77448(15) -0.1064(3) 0.39038(18) 0.0210(6) Uani 1 1 d . .
B1 B 0.7373(3) -0.0119(5) 0.4727(3) 0.0182(9) Uani 1 1 d . .
C4 C 0.9209(2) 0.3667(4) 0.6397(3) 0.0171(7) Uani 1 1 d . .
C6 C 0.8942(2) 0.1577(5) 0.5012(3) 0.0193(8) Uani 1 1 d . .
H6 H 0.9170 0.0953 0.4413 0.023 Uiso 1 1 calc R U
C9 C 0.5553(3) -0.0508(5) 0.3229(3) 0.0319(10) Uani 1 1 d . .
H9A H 0.5026 0.0094 0.3578 0.048 Uiso 1 1 calc R U
H9B H 0.5289 -0.1229 0.2639 0.048 Uiso 1 1 calc R U
H9C H 0.5999 0.0353 0.2943 0.048 Uiso 1 1 calc R U
C7 C 0.6090(2) -0.1662(5) 0.4044(3) 0.0203(8) Uani 1 1 d . .
C5 C 0.9548(3) 0.2768(5) 0.5525(3) 0.0241(9) Uani 1 1 d . .
H5 H 1.0181 0.2963 0.5285 0.029 Uiso 1 1 calc R U
C2 C 0.7722(2) 0.2220(5) 0.6219(3) 0.0181(8) Uani 1 1 d . .
C3 C 0.8300(2) 0.3415(5) 0.6765(3) 0.0207(8) Uani 1 1 d . .
H3 H 0.8078 0.4033 0.7369 0.025 Uiso 1 1 calc R U
C1 C 0.8004(2) 0.1255(5) 0.5344(3) 0.0169(8) Uani 1 1 d . .
C10 C 0.7054(3) -0.2439(5) 0.3630(3) 0.0221(8) Uani 1 1 d . .
C12 C 0.7066(3) -0.2741(5) 0.2418(3) 0.0316(10) Uani 1 1 d . .
H12A H 0.6935 -0.1640 0.2042 0.047 Uiso 1 1 calc R U
H12B H 0.6571 -0.3598 0.2208 0.047 Uiso 1 1 calc R U
H12C H 0.7701 -0.3180 0.2227 0.047 Uiso 1 1 calc R U
C8 C 0.5414(3) -0.2984(5) 0.4509(3) 0.0302(9) Uani 1 1 d . .
H8A H 0.5734 -0.3560 0.5127 0.045 Uiso 1 1 calc R U
H8B H 0.5238 -0.3855 0.3961 0.045 Uiso 1 1 calc R U
H8C H 0.4831 -0.2393 0.4742 0.045 Uiso 1 1 calc R U
C11 C 0.7391(3) -0.4065(5) 0.4226(3) 0.0355(10) Uani 1 1 d . .
H11A H 0.8042 -0.4371 0.4009 0.053 Uiso 1 1 calc R U
H11B H 0.6950 -0.5030 0.4053 0.053 Uiso 1 1 calc R U
H11C H 0.7400 -0.3845 0.5001 0.053 Uiso 1 1 calc R U

loop_
_atom_site_aniso_label
_atom_site_aniso_U_11
_atom_site_aniso_U_22
_atom_site_aniso_U_33
_atom_site_aniso_U_23
_atom_site_aniso_U_13
_atom_site_aniso_U_12
Br1 0.0383(3) 0.0301(3) 0.0267(2) -0.00666(18) -0.00394(17) -0.0144(2)
F1 0.0161(10) 0.0407(15) 0.0352(12) -0.0095(11) 0.0039(9) -0.0050(10)
O1 0.0176(12) 0.0240(15) 0.0200(13) -0.0045(11) -0.0013(10) -0.0027(11)
O2 0.0199(12) 0.0228(14) 0.0204(13) -0.0082(11) 0.0022(10) -0.0069(12)
B1 0.019(2) 0.019(2) 0.0158(19) 0.0029(18) -0.0013(15) 0.0018(18)
C4 0.0210(17) 0.0126(18) 0.0170(17) 0.0016(15) -0.0075(14) -0.0022(16)
C6 0.0221(18) 0.020(2) 0.0155(16) -0.0023(15) -0.0016(14) -0.0020(17)
C9 0.028(2) 0.034(3) 0.032(2) 0.0022(19) -0.0116(17) 0.001(2)
C7 0.0221(18) 0.020(2) 0.0180(17) -0.0011(16) -0.0059(14) -0.0044(17)
C5 0.0221(19) 0.029(2) 0.0212(18) 0.0021(17) -0.0018(15) -0.0056(18)
C2 0.0117(16) 0.021(2) 0.0220(17) 0.0023(16) 0.0002(13) 0.0021(15)
C3 0.0225(18) 0.019(2) 0.0198(18) -0.0015(16) -0.0047(14) 0.0027(17)
C1 0.0174(17) 0.0166(19) 0.0163(17) 0.0014(15) -0.0027(13) -0.0012(16)
C10 0.0235(19) 0.022(2) 0.0209(18) -0.0052(17) -0.0024(14) -0.0064(17)
C12 0.033(2) 0.039(3) 0.0229(19) -0.0084(19) 0.0023(16) -0.014(2)
C8 0.027(2) 0.034(2) 0.030(2) -0.0050(19) 0.0017(16) -0.0089(19)
C11 0.040(2) 0.026(2) 0.041(2) 0.000(2) -0.0015(19) 0.006(2)

loop_
_atom_type_symbol
_atom_type_description
_atom_type_scat_dispersion_real
_atom_type_scat_dispersion_imag
_atom_type_scat_source
C C 0.0033 0.0016 'International Tables Vol C Tables 4.2.6.8 and 6.1.1.4'
H H 0.0000 0.0000 'International Tables Vol C Tables 4.2.6.8 and 6.1.1.4'
B B 0.0013 0.0007 'International Tables Vol C Tables 4.2.6.8 and 6.1.1.4'
Br Br -0.2901 2.4595 'International Tables Vol C Tables 4.2.6.8 and 6.1.1.4'
F F 0.0171 0.0103 'International Tables Vol C Tables 4.2.6.8 and 6.1.1.4'
O O 0.0106 0.0060 'International Tables Vol C Tables 4.2.6.8 and 6.1.1.4'

loop_
_geom_angle_atom_site_label_1
_geom_angle_atom_site_label_2
_geom_angle_atom_site_label_3
_geom_angle
B1 O1 C7 106.9(3)
B1 O2 C10 107.2(3)
O1 B1 O2 113.7(3)
O1 B1 C1 125.8(3)
O2 B1 C1 120.5(3)
C5 C4 Br1 120.1(3)
C3 C4 Br1 117.5(3)
C3 C4 C5 122.3(3)
C5 C6 C1 122.5(3)
O1 C7 C9 106.5(3)
O1 C7 C10 102.2(2)
O1 C7 C8 108.1(3)
C9 C7 C10 113.9(3)
C8 C7 C9 110.5(3)
C8 C7 C10 114.8(3)
C4 C5 C6 118.3(3)
F1 C2 C3 116.0(3)
F1 C2 C1 119.5(3)
C3 C2 C1 124.5(3)
C4 C3 C2 117.0(3)
C6 C1 B1 119.1(3)
C2 C1 B1 125.5(3)
C2 C1 C6 115.4(3)
O2 C10 C7 102.1(3)
O2 C10 C12 108.1(3)
O2 C10 C11 106.9(3)
C12 C10 C7 115.0(3)
C11 C10 C7 113.8(3)
C11 C10 C12 110.2(3)

loop_
_geom_bond_atom_site_label_1
_geom_bond_atom_site_label_2
_geom_bond_distance
Br1 C4 1.899(3)
F1 C2 1.373(4)
O1 B1 1.362(4)
O1 C7 1.473(4)
O2 B1 1.371(5)
O2 C10 1.458(4)
B1 C1 1.556(5)
C4 C5 1.383(5)
C4 C3 1.371(5)
C6 C5 1.383(5)
C6 C1 1.402(4)
C9 C7 1.522(5)
C7 C10 1.568(5)
C7 C8 1.511(5)
C2 C3 1.382(5)
C2 C1 1.385(5)
C10 C12 1.527(4)
C10 C11 1.518(5)
